data_7720323
loop_
_publ_author_name
'Korchagin, D. V.'
'Shilov, G. V.'
'Zhidkov, M. V.'
'Dmitriev, A. I.'
'Palii, A. V.'
'Yagubskii, E. B.'
'Aldoshin, S. M.'

_publ_section_title
;
 Dihalogen-substituted
 [Mn<sup>III</sup>(3,5-diHal-sal<sub>2</sub>323)]BPh<sub>4</sub> salts: so
 similar but so different.
;
_journal_issue 12
_journal_name_full 'Dalton transactions (Cambridge, England : 2003)'
_journal_page_first 5064
_journal_page_last 5074
_journal_paper_doi 10.1039/d5dt03065j
_journal_volume 55
_journal_year 2026
_chemical_absolute_configuration none
_chemical_formula_moiety 'C24 H20 B, C22 H24 I4 Mn N4 O2'
_chemical_formula_sum 'C46 H44 B I4 Mn N4 O2'
_chemical_formula_weight 1258.20
_space_group_crystal_system monoclinic
_space_group_IT_number 9
_space_group_name_Hall 'C -2yc'
_space_group_name_H-M_alt 'C 1 c 1'
_atom_sites_solution_hydrogens geom
_atom_sites_solution_primary direct
_audit_creation_method SHELXL-2018/3
_audit_update_record
;
2026-02-25 deposited with the CCDC.	2026-02-26 downloaded from the CCDC.
;
_cell_angle_alpha 90
_cell_angle_beta 115.065(3)
_cell_angle_gamma 90
_cell_formula_units_Z 4
_cell_length_a 15.2030(4)
_cell_length_b 22.8440(5)
_cell_length_c 14.1868(4)
_cell_measurement_reflns_used 7509
_cell_measurement_temperature 100(2)
_cell_measurement_theta_max 29.2330
_cell_measurement_theta_min 3.2230
_cell_volume 4463.0(2)
_computing_cell_refinement 'CrysAlisPro 1.171.41.115a (Rigaku OD, 2021)'
_computing_data_collection 'CrysAlisPro 1.171.41.115a (Rigaku OD, 2021)'
_computing_data_reduction 'CrysAlisPro 1.171.41.115a (Rigaku OD, 2021)'
_computing_molecular_graphics 'Mercury, CCDC'
_computing_publication_material 'enCIFer 1.7.3'
_computing_structure_refinement 'SHELXL-2018/3 (Sheldrick, 2018)'
_computing_structure_solution 'SHELXS-2018/3 (Sheldrick, 2018)'
_diffrn_ambient_environment N~2~
_diffrn_ambient_temperature 100(2)
_diffrn_detector 'CCD plate'
_diffrn_detector_area_resol_mean 16.2060
_diffrn_detector_type Eos
_diffrn_measured_fraction_theta_full 0.998
_diffrn_measured_fraction_theta_max 0.998
_diffrn_measurement_device 'four-circle diffractometer'
_diffrn_measurement_device_type 'Xcalibur, Eos'
_diffrn_measurement_method '\w scans'
_diffrn_radiation_monochromator graphite
_diffrn_radiation_probe x-ray
_diffrn_radiation_type 'Mo K\a'
_diffrn_radiation_wavelength 0.71073
_diffrn_reflns_av_R_equivalents 0.0205
_diffrn_reflns_av_unetI/netI 0.0410
_diffrn_reflns_Laue_measured_fraction_full 0.998
_diffrn_reflns_Laue_measured_fraction_max 0.998
_diffrn_reflns_limit_h_max 18
_diffrn_reflns_limit_h_min -18
_diffrn_reflns_limit_k_max 28
_diffrn_reflns_limit_k_min -17
_diffrn_reflns_limit_l_max 12
_diffrn_reflns_limit_l_min -17
_diffrn_reflns_number 9477
_diffrn_reflns_point_group_measured_fraction_full 0.687
_diffrn_reflns_point_group_measured_fraction_max 0.672
_diffrn_reflns_theta_full 25.242
_diffrn_reflns_theta_max 26.316
_diffrn_reflns_theta_min 2.958
_diffrn_source 'fine-focus sealed X-ray tube'
_diffrn_source_type 'Enhance (Mo) X-ray Source'
_exptl_absorpt_coefficient_mu 3.105
_exptl_absorpt_correction_T_max 1.00000
_exptl_absorpt_correction_T_min 0.91637
_exptl_absorpt_correction_type multi-scan
_exptl_absorpt_process_details
;
CrysAlisPro 1.171.41.115a (Rigaku Oxford Diffraction, 2021)
Empirical absorption correction using spherical harmonics,
implemented in SCALE3 ABSPACK scaling algorithm.
;
_exptl_crystal_colour black
_exptl_crystal_density_diffrn 1.873
_exptl_crystal_description prism
_exptl_crystal_F_000 2424
_exptl_crystal_size_max 0.300
_exptl_crystal_size_mid 0.200
_exptl_crystal_size_min 0.150
_refine_diff_density_max 1.232
_refine_diff_density_min -1.701
_refine_diff_density_rms 0.110
_refine_ls_abs_structure_details
;
 Flack x determined using 1452 quotients [(I+)-(I-)]/[(I+)+(I-)]
 (Parsons, Flack and Wagner, Acta Cryst. B69 (2013) 249-259).
;
_refine_ls_abs_structure_Flack -0.002(16)
_refine_ls_extinction_method none
_refine_ls_goodness_of_fit_ref 1.024
_refine_ls_hydrogen_treatment constr
_refine_ls_matrix_type full
_refine_ls_number_parameters 506
_refine_ls_number_reflns 6101
_refine_ls_number_restraints 116
_refine_ls_restrained_S_all 1.028
_refine_ls_R_factor_all 0.0325
_refine_ls_R_factor_gt 0.0303
_refine_ls_shift/su_max 0.001
_refine_ls_shift/su_mean 0.000
_refine_ls_structure_factor_coef Fsqd
_refine_ls_weighting_details 'w=1/[\s^2^(Fo^2^)+(0.0196P)^2^+14.9538P] where P=(Fo^2^+2Fc^2^)/3'
_refine_ls_weighting_scheme calc
_refine_ls_wR_factor_gt 0.0611
_refine_ls_wR_factor_ref 0.0628
_reflns_Friedel_coverage 0.346
_reflns_Friedel_fraction_full 0.374
_reflns_Friedel_fraction_max 0.346
_reflns_number_gt 5841
_reflns_number_total 6101
_reflns_threshold_expression 'I > 2\s(I)'
_cod_data_source_file d5dt03065j2.cif
_cod_data_source_block 2_100
_cod_depositor_comments 'Adding full bibliography for 7720322--7720333.cif.'
_cod_original_sg_symbol_H-M 'C c'
_cod_database_code 7720323
_shelx_shelxl_version_number 2018/3
_shelx_space_group_comment
;
The symmetry employed for this shelxl refinement is uniquely defined
by the following loop, which should always be used as a source of
symmetry information in preference to the above space-group names.
They are only intended as comments.
;
_shelx_estimated_absorpt_t_min 0.456
_shelx_estimated_absorpt_t_max 0.653
_oxdiff_exptl_absorpt_empirical_full_min 0.913
_oxdiff_exptl_absorpt_empirical_full_max 1.256
_oxdiff_exptl_absorpt_empirical_details
;
Empirical correction (ABSPACK) includes:
- Absorption correction using spherical harmonics
- Frame scaling
;

loop_
_space_group_symop_operation_xyz
'x, y, z'
'x, -y, z+1/2'
'x+1/2, y+1/2, z'
'x+1/2, -y+1/2, z+1/2'

loop_
_atom_site_label
_atom_site_type_symbol
_atom_site_fract_x
_atom_site_fract_y
_atom_site_fract_z
_atom_site_U_iso_or_equiv
_atom_site_adp_type
_atom_site_occupancy
_atom_site_site_symmetry_order
_atom_site_calc_flag
_atom_site_refinement_flags_posn
_atom_site_refinement_flags_adp
_atom_site_refinement_flags_occupancy
_atom_site_disorder_assembly
_atom_site_disorder_group
I3 I 1.01162(3) 0.64029(2) 0.75042(3) 0.01890(10) Uani 1 1 d . . . . .
I2 I 0.33578(4) 0.74783(3) 0.54112(4) 0.03836(16) Uani 1 1 d . . . . .
I4 I 0.99239(4) 0.51101(3) 1.10900(4) 0.04047(17) Uani 1 1 d . . . . .
I1 I 0.19431(4) 0.50380(3) 0.42263(6) 0.0553(2) Uani 1 1 d . . . . .
Mn1 Mn 0.66377(8) 0.67939(5) 0.63408(8) 0.0150(2) Uani 1 1 d . . . . .
O2 O 0.7976(3) 0.6710(2) 0.7179(4) 0.0155(11) Uani 1 1 d . . . . .
O1 O 0.5288(3) 0.6867(2) 0.5583(4) 0.0180(11) Uani 1 1 d . . . . .
N4 N 0.6485(4) 0.6837(3) 0.7722(5) 0.0189(14) Uani 1 1 d . . . . .
C13 C 0.7899(5) 0.6239(3) 0.8673(5) 0.0149(15) Uani 1 1 d . . . . .
C14 C 0.7009(5) 0.6539(3) 0.8523(6) 0.0187(16) Uani 1 1 d . . . . .
H14 H 0.680072 0.651079 0.906506 0.022 Uiso 1 1 calc R U . . .
C6 C 0.4785(5) 0.5860(3) 0.5250(6) 0.0180(16) Uani 1 1 d . . . . .
N1 N 0.6516(4) 0.5944(3) 0.5727(5) 0.0230(14) Uani 1 1 d . . . . .
C8 C 0.8374(5) 0.6380(3) 0.8022(5) 0.0149(14) Uani 1 1 d . . . . .
C4 C 0.3111(5) 0.5630(4) 0.4778(6) 0.0274(19) Uani 1 1 d . . . . .
C7 C 0.5716(5) 0.5653(3) 0.5332(6) 0.0227(17) Uani 1 1 d . . . . .
H7 H 0.573793 0.527257 0.507345 0.027 Uiso 1 1 calc R U . . .
C25 C 0.3491(6) 0.4027(4) 0.6969(7) 0.0294(19) Uani 1 1 d . . . . .
H25 H 0.303969 0.433670 0.685423 0.035 Uiso 1 1 calc R U . . .
N3 N 0.6687(5) 0.7763(3) 0.6399(5) 0.0318(17) Uani 1 1 d . . . . .
H3 H 0.735309 0.787456 0.691796 0.038 Uiso 1 1 calc R U . . .
N2 N 0.6963(5) 0.7004(3) 0.4975(5) 0.0296(17) Uani 1 1 d . . . . .
H2 H 0.633850 0.695704 0.433955 0.036 Uiso 1 1 calc R U . . .
C23 C 0.4685(6) 0.3548(3) 0.6492(6) 0.0220(17) Uani 1 1 d . . . . .
C28 C 0.4769(6) 0.3131(3) 0.7253(6) 0.0224(17) Uani 1 1 d . . . . .
H28 H 0.520041 0.281093 0.735898 0.027 Uiso 1 1 calc R U . . .
C5 C 0.4020(5) 0.5450(4) 0.4916(6) 0.0243(18) Uani 1 1 d . . . . .
H5 H 0.413046 0.505487 0.478790 0.029 Uiso 1 1 calc R U . . .
C12 C 0.8347(5) 0.5887(3) 0.9554(5) 0.0173(15) Uani 1 1 d . . . . .
H12 H 0.801293 0.579399 0.996843 0.021 Uiso 1 1 calc R U . . .
C26 C 0.3612(6) 0.3622(4) 0.7711(6) 0.0241(18) Uani 1 1 d . . . . .
H26 H 0.326161 0.364995 0.812739 0.029 Uiso 1 1 calc R U . . .
C27 C 0.4260(6) 0.3162(3) 0.7852(6) 0.0237(17) Uani 1 1 d . . . . .
H27 H 0.434855 0.287021 0.836258 0.028 Uiso 1 1 calc R U . . .
C3 C 0.2932(5) 0.6204(4) 0.4952(6) 0.0253(18) Uani 1 1 d . . . . .
H3A H 0.230392 0.632133 0.486881 0.030 Uiso 1 1 calc R U . . .
C2 C 0.3683(5) 0.6603(3) 0.5248(6) 0.0217(16) Uani 1 1 d . . . . .
C22 C 0.5756(6) 0.7228(4) 0.7805(6) 0.034(2) Uani 1 1 d . . . . .
H22A H 0.571258 0.715871 0.847323 0.041 Uiso 1 1 calc R U . . .
H22B H 0.511128 0.714684 0.723192 0.041 Uiso 1 1 calc R U . . .
C9 C 0.9317(5) 0.6174(3) 0.8342(5) 0.0147(14) Uani 1 1 d . . . . .
C17 C 0.7683(6) 0.6637(5) 0.4813(7) 0.048(3) Uani 1 1 d . . . . .
H17A H 0.831727 0.667831 0.542368 0.058 Uiso 1 1 calc R U . . .
H17B H 0.776200 0.678286 0.419626 0.058 Uiso 1 1 calc R U . . .
C1 C 0.4628(5) 0.6452(3) 0.5387(5) 0.0162(15) Uani 1 1 d . . . . .
C19 C 0.6589(7) 0.7977(4) 0.5367(7) 0.044(3) Uani 1 1 d . . . . .
H19A H 0.590525 0.794093 0.484885 0.053 Uiso 1 1 calc R U . . .
H19B H 0.677610 0.839484 0.541717 0.053 Uiso 1 1 calc R U . . .
C16 C 0.7412(7) 0.5995(5) 0.4657(7) 0.048(3) Uani 1 1 d . . . . .
H16A H 0.677618 0.595626 0.404900 0.058 Uiso 1 1 calc R U . . .
H16B H 0.789891 0.578511 0.449248 0.058 Uiso 1 1 calc R U . . .
C18 C 0.7221(7) 0.7628(4) 0.5031(7) 0.044(3) Uani 1 1 d . . . . .
H18A H 0.714750 0.776441 0.433925 0.053 Uiso 1 1 calc R U . . .
H18B H 0.790721 0.768215 0.553011 0.053 Uiso 1 1 calc R U . . .
C21 C 0.6043(7) 0.7869(4) 0.7747(7) 0.044(3) Uani 1 1 d . . . . .
H21A H 0.561730 0.812388 0.793810 0.053 Uiso 1 1 calc R U . . .
H21B H 0.671638 0.792678 0.827797 0.053 Uiso 1 1 calc R U . . .
C15 C 0.7349(6) 0.5703(4) 0.5581(7) 0.033(2) Uani 1 1 d . . . . .
H15A H 0.726712 0.527509 0.546321 0.040 Uiso 1 1 calc R U . . .
H15B H 0.795547 0.577203 0.621426 0.040 Uiso 1 1 calc R U . . .
C11 C 0.9277(6) 0.5672(3) 0.9826(6) 0.0204(16) Uani 1 1 d . . . . .
C24 C 0.4020(6) 0.3998(3) 0.6369(6) 0.0259(18) Uani 1 1 d . . . . .
H24 H 0.392461 0.429192 0.586178 0.031 Uiso 1 1 calc R U . . .
C20 C 0.5988(7) 0.8072(4) 0.6709(7) 0.043(2) Uani 1 1 d . . . . .
H20A H 0.532053 0.800820 0.616776 0.052 Uiso 1 1 calc R U . . .
H20B H 0.612054 0.849812 0.674549 0.052 Uiso 1 1 calc R U . . .
B1 B 0.5378(4) 0.3509(2) 0.5809(4) 0.029(2) Uani 1 1 d D . . . .
C10 C 0.9766(5) 0.5820(3) 0.9228(6) 0.0212(16) Uani 1 1 d . . . . .
H10 H 1.040825 0.568080 0.941764 0.025 Uiso 1 1 calc R U . . .
C29A C 0.6364(12) 0.3906(12) 0.650(3) 0.027(3) Uani 0.520(7) 1 d DG U P A 1
C30A C 0.7269(16) 0.3755(8) 0.655(2) 0.035(4) Uani 0.520(7) 1 d G U P A 1
H30A H 0.734378 0.340307 0.622876 0.041 Uiso 0.520(7) 1 calc R U P A 1
C31A C 0.8063(11) 0.4118(6) 0.7058(17) 0.038(4) Uani 0.520(7) 1 d G U P A 1
H31A H 0.868159 0.401427 0.709214 0.045 Uiso 0.520(7) 1 calc R U P A 1
C32A C 0.7954(7) 0.4632(5) 0.7521(15) 0.031(4) Uani 0.520(7) 1 d G U P A 1
H32A H 0.849695 0.488010 0.787126 0.038 Uiso 0.520(7) 1 calc R U P A 1
C33A C 0.7049(10) 0.4783(8) 0.7471(19) 0.029(4) Uani 0.520(7) 1 d G U P A 1
H33A H 0.697450 0.513475 0.778700 0.035 Uiso 0.520(7) 1 calc R U P A 1
C34A C 0.6255(7) 0.4420(12) 0.696(3) 0.027(2) Uani 0.520(7) 1 d G U P A 1
H34A H 0.563667 0.452356 0.692363 0.033 Uiso 0.520(7) 1 calc R U P A 1
C29B C 0.6415(12) 0.3843(13) 0.654(3) 0.027(3) Uani 0.480(7) 1 d DG . P A 2
C30B C 0.7265(18) 0.3596(8) 0.657(2) 0.035(4) Uani 0.480(7) 1 d G . P A 2
H30B H 0.724794 0.322504 0.626533 0.041 Uiso 0.480(7) 1 calc R U P A 2
C31B C 0.8141(13) 0.3892(7) 0.7067(19) 0.038(4) Uani 0.480(7) 1 d G . P A 2
H31B H 0.872289 0.372390 0.709421 0.045 Uiso 0.480(7) 1 calc R U P A 2
C32B C 0.8167(7) 0.4435(6) 0.7520(17) 0.031(4) Uani 0.480(7) 1 d G . P A 2
H32B H 0.876575 0.463802 0.785679 0.038 Uiso 0.480(7) 1 calc R U P A 2
C33B C 0.7316(10) 0.4682(8) 0.748(2) 0.029(4) Uani 0.480(7) 1 d G . P A 2
H33B H 0.733364 0.505328 0.779050 0.035 Uiso 0.480(7) 1 calc R U P A 2
C34B C 0.6440(8) 0.4386(13) 0.699(3) 0.027(2) Uani 0.480(7) 1 d G . P A 2
H34B H 0.585867 0.455442 0.696163 0.033 Uiso 0.480(7) 1 calc R U P A 2
C35A C 0.4796(17) 0.3869(9) 0.4690(10) 0.027(2) Uani 0.520(7) 1 d DG U P A 1
C36A C 0.3801(16) 0.3914(6) 0.4094(12) 0.031(4) Uani 0.520(7) 1 d G U P A 1
H36A H 0.336185 0.375139 0.434030 0.037 Uiso 0.520(7) 1 calc R U P A 1
C37A C 0.3447(12) 0.4196(6) 0.3136(11) 0.049(4) Uani 0.520(7) 1 d G U P A 1
H37A H 0.276665 0.422667 0.272804 0.059 Uiso 0.520(7) 1 calc R U P A 1
C38A C 0.4089(15) 0.4433(8) 0.2775(9) 0.048(4) Uani 0.520(7) 1 d G U P A 1
H38A H 0.384727 0.462638 0.212047 0.058 Uiso 0.520(7) 1 calc R U P A 1
C39A C 0.5084(14) 0.4389(11) 0.3372(17) 0.033(3) Uani 0.520(7) 1 d G U P A 1
H39A H 0.552309 0.455082 0.312514 0.040 Uiso 0.520(7) 1 calc R U P A 1
C40A C 0.5438(12) 0.4106(12) 0.4330(17) 0.021(3) Uani 0.520(7) 1 d G U P A 1
H40A H 0.611832 0.407555 0.473740 0.025 Uiso 0.520(7) 1 calc R U P A 1
C35B C 0.4878(18) 0.3847(10) 0.4667(10) 0.027(2) Uani 0.480(7) 1 d DG . P A 2
C36B C 0.3908(17) 0.3710(6) 0.4070(13) 0.031(4) Uani 0.480(7) 1 d G . P A 2
H36B H 0.357061 0.346440 0.434586 0.037 Uiso 0.480(7) 1 calc R U P A 2
C37B C 0.3431(14) 0.3934(7) 0.3068(12) 0.049(4) Uani 0.480(7) 1 d G . P A 2
H37B H 0.276742 0.384118 0.266039 0.059 Uiso 0.480(7) 1 calc R U P A 2
C38B C 0.3924(17) 0.4294(10) 0.2664(9) 0.048(4) Uani 0.480(7) 1 d G . P A 2
H38B H 0.359793 0.444722 0.197992 0.058 Uiso 0.480(7) 1 calc R U P A 2
C39B C 0.4894(16) 0.4430(12) 0.3261(17) 0.033(3) Uani 0.480(7) 1 d G . P A 2
H39B H 0.523162 0.467651 0.298494 0.040 Uiso 0.480(7) 1 calc R U P A 2
C40B C 0.5372(14) 0.4207(12) 0.4262(17) 0.021(3) Uani 0.480(7) 1 d G . P A 2
H40B H 0.603483 0.429974 0.467043 0.025 Uiso 0.480(7) 1 calc R U P A 2
C42A C 0.5275(8) 0.1874(4) 0.4988(8) 0.036(3) Uani 0.520(7) 1 d G U P A 1
H42A H 0.486511 0.164255 0.441331 0.044 Uiso 0.520(7) 1 calc R U P A 1
C46A C 0.5090(7) 0.2469(4) 0.5012(8) 0.027(3) Uani 0.520(7) 1 d G U P A 1
H46A H 0.455374 0.264316 0.445428 0.033 Uiso 0.520(7) 1 calc R U P A 1
C41A C 0.5689(8) 0.2808(3) 0.5853(9) 0.019(3) Uani 0.520(7) 1 d DG U P A 1
C43A C 0.6473(7) 0.2553(4) 0.6669(8) 0.031(3) Uani 0.520(7) 1 d G U P A 1
H43A H 0.688221 0.278474 0.724370 0.038 Uiso 0.520(7) 1 calc R U P A 1
C44A C 0.6658(7) 0.1959(4) 0.6645(8) 0.043(4) Uani 0.520(7) 1 d G U P A 1
H44A H 0.719358 0.178414 0.720276 0.051 Uiso 0.520(7) 1 calc R U P A 1
C45A C 0.6059(9) 0.1619(3) 0.5804(10) 0.038(3) Uani 0.520(7) 1 d G U P A 1
H45A H 0.618506 0.121304 0.578756 0.046 Uiso 0.520(7) 1 calc R U P A 1
C42B C 0.4663(8) 0.2004(4) 0.4263(8) 0.036(3) Uani 0.480(7) 1 d G . P A 2
H42B H 0.418868 0.185397 0.362553 0.044 Uiso 0.480(7) 1 calc R U P A 2
C46B C 0.4644(8) 0.2592(4) 0.4508(8) 0.027(3) Uani 0.480(7) 1 d G . P A 2
H46B H 0.415768 0.284314 0.403887 0.033 Uiso 0.480(7) 1 calc R U P A 2
C41B C 0.5338(9) 0.2812(3) 0.5440(9) 0.019(3) Uani 0.480(7) 1 d DG . P A 2
C43B C 0.6050(8) 0.2445(5) 0.6127(8) 0.031(3) Uani 0.480(7) 1 d G . P A 2
H43B H 0.652406 0.259498 0.676410 0.038 Uiso 0.480(7) 1 calc R U P A 2
C44B C 0.6068(9) 0.1857(4) 0.5881(10) 0.043(4) Uani 0.480(7) 1 d G . P A 2
H44B H 0.655507 0.160581 0.635078 0.051 Uiso 0.480(7) 1 calc R U P A 2
C45B C 0.5375(10) 0.1637(3) 0.4949(11) 0.038(3) Uani 0.480(7) 1 d G . P A 2
H45B H 0.538740 0.123529 0.478150 0.046 Uiso 0.480(7) 1 calc R U P A 2

loop_
_atom_site_aniso_label
_atom_site_aniso_U_11
_atom_site_aniso_U_22
_atom_site_aniso_U_33
_atom_site_aniso_U_23
_atom_site_aniso_U_13
_atom_site_aniso_U_12
I3 0.0167(2) 0.0208(2) 0.0214(2) -0.0032(2) 0.01021(19) -0.0018(2)
I2 0.0251(3) 0.0441(4) 0.0351(3) -0.0065(3) 0.0022(2) 0.0183(3)
I4 0.0468(4) 0.0441(4) 0.0347(3) 0.0256(3) 0.0214(3) 0.0274(3)
I1 0.0251(3) 0.0642(5) 0.0564(4) 0.0271(4) -0.0022(3) -0.0225(3)
Mn1 0.0141(5) 0.0169(6) 0.0127(5) 0.0010(5) 0.0045(4) 0.0005(5)
O2 0.015(2) 0.020(3) 0.010(2) 0.002(2) 0.004(2) -0.001(2)
O1 0.016(2) 0.018(3) 0.016(3) 0.000(2) 0.002(2) -0.001(2)
N4 0.016(3) 0.021(3) 0.022(3) -0.001(3) 0.011(3) 0.002(3)
C13 0.022(4) 0.014(3) 0.009(3) 0.000(3) 0.006(3) 0.001(3)
C14 0.023(4) 0.017(4) 0.018(4) 0.001(3) 0.011(3) -0.004(3)
C6 0.019(4) 0.018(4) 0.017(4) -0.001(3) 0.008(3) -0.005(3)
N1 0.018(3) 0.025(4) 0.025(3) -0.005(3) 0.008(3) 0.005(3)
C8 0.017(3) 0.013(3) 0.014(3) -0.001(3) 0.005(3) -0.005(3)
C4 0.019(4) 0.038(5) 0.023(4) 0.013(4) 0.007(3) -0.008(4)
C7 0.022(4) 0.015(4) 0.025(4) -0.002(3) 0.005(3) 0.001(3)
C25 0.030(4) 0.029(4) 0.030(4) -0.001(4) 0.013(4) 0.002(4)
N3 0.028(4) 0.022(4) 0.028(4) 0.005(3) -0.005(3) -0.006(3)
N2 0.021(3) 0.049(5) 0.015(3) 0.012(3) 0.003(3) -0.002(3)
C23 0.030(4) 0.019(4) 0.020(4) -0.001(3) 0.013(3) 0.001(3)
C28 0.034(4) 0.011(3) 0.023(4) -0.003(3) 0.012(4) -0.004(3)
C5 0.027(4) 0.022(4) 0.018(4) 0.010(4) 0.004(3) -0.004(4)
C12 0.024(4) 0.013(3) 0.018(4) 0.006(3) 0.011(3) 0.002(3)
C26 0.025(4) 0.032(5) 0.016(4) -0.011(4) 0.010(3) -0.006(4)
C27 0.032(4) 0.019(4) 0.020(4) 0.000(4) 0.012(4) -0.006(4)
C3 0.018(4) 0.040(5) 0.022(4) 0.013(4) 0.011(3) 0.002(4)
C2 0.022(4) 0.025(4) 0.018(4) 0.006(3) 0.008(3) 0.007(3)
C22 0.033(5) 0.052(6) 0.015(4) -0.004(4) 0.008(4) 0.022(5)
C9 0.017(4) 0.014(3) 0.013(3) -0.006(3) 0.007(3) 0.001(3)
C17 0.019(4) 0.103(9) 0.027(5) 0.025(6) 0.014(4) 0.007(5)
C1 0.016(3) 0.023(4) 0.010(3) 0.000(3) 0.007(3) 0.000(3)
C19 0.046(6) 0.033(5) 0.032(5) 0.019(5) -0.003(5) -0.012(5)
C16 0.024(4) 0.092(9) 0.026(5) -0.024(6) 0.009(4) 0.012(5)
C18 0.031(5) 0.060(7) 0.029(5) 0.021(5) 0.001(4) -0.013(5)
C21 0.045(6) 0.029(5) 0.034(5) -0.014(5) -0.007(4) 0.020(5)
C15 0.021(4) 0.032(5) 0.042(5) -0.010(4) 0.009(4) 0.011(4)
C11 0.029(4) 0.012(3) 0.017(4) 0.004(3) 0.007(3) 0.013(3)
C24 0.041(5) 0.022(4) 0.021(4) 0.008(4) 0.020(4) 0.008(4)
C20 0.043(5) 0.019(4) 0.039(5) 0.006(4) -0.010(4) 0.007(4)
B1 0.045(6) 0.018(5) 0.035(5) -0.001(4) 0.028(5) 0.000(4)
C10 0.020(4) 0.021(4) 0.019(4) -0.001(3) 0.005(3) 0.008(3)
C29A 0.032(4) 0.033(6) 0.017(4) 0.011(5) 0.012(4) 0.005(4)
C30A 0.042(5) 0.030(9) 0.031(5) 0.011(7) 0.015(4) 0.006(6)
C31A 0.035(6) 0.048(11) 0.036(5) 0.007(8) 0.020(5) 0.013(7)
C32A 0.028(7) 0.041(9) 0.025(5) 0.011(7) 0.012(6) 0.007(7)
C33A 0.028(8) 0.038(7) 0.027(5) 0.001(5) 0.017(7) 0.002(7)
C34A 0.028(5) 0.034(5) 0.025(4) 0.007(4) 0.015(6) -0.003(6)
C29B 0.032(4) 0.033(6) 0.017(4) 0.011(5) 0.012(4) 0.005(4)
C30B 0.042(5) 0.030(9) 0.031(5) 0.011(7) 0.015(4) 0.006(6)
C31B 0.035(6) 0.048(11) 0.036(5) 0.007(8) 0.020(5) 0.013(7)
C32B 0.028(7) 0.041(9) 0.025(5) 0.011(7) 0.012(6) 0.007(7)
C33B 0.028(8) 0.038(7) 0.027(5) 0.001(5) 0.017(7) 0.002(7)
C34B 0.028(5) 0.034(5) 0.025(4) 0.007(4) 0.015(6) -0.003(6)
C35A 0.040(5) 0.026(4) 0.018(4) -0.013(4) 0.016(4) -0.004(4)
C36A 0.043(6) 0.029(10) 0.019(4) -0.016(6) 0.012(4) -0.002(7)
C37A 0.055(6) 0.053(11) 0.028(5) -0.020(8) 0.007(5) -0.016(8)
C38A 0.064(8) 0.052(10) 0.015(5) -0.009(6) 0.005(5) -0.007(7)
C39A 0.050(8) 0.029(5) 0.023(5) 0.001(4) 0.018(6) 0.005(6)
C40A 0.043(5) 0.004(8) 0.021(4) 0.000(4) 0.019(4) 0.003(5)
C35B 0.040(5) 0.026(4) 0.018(4) -0.013(4) 0.016(4) -0.004(4)
C36B 0.043(6) 0.029(10) 0.019(4) -0.016(6) 0.012(4) -0.002(7)
C37B 0.055(6) 0.053(11) 0.028(5) -0.020(8) 0.007(5) -0.016(8)
C38B 0.064(8) 0.052(10) 0.015(5) -0.009(6) 0.005(5) -0.007(7)
C39B 0.050(8) 0.029(5) 0.023(5) 0.001(4) 0.018(6) 0.005(6)
C40B 0.043(5) 0.004(8) 0.021(4) 0.000(4) 0.019(4) 0.003(5)
C42A 0.047(7) 0.023(6) 0.055(8) -0.011(6) 0.037(6) -0.011(6)
C46A 0.038(8) 0.018(5) 0.036(8) -0.002(6) 0.026(6) -0.002(5)
C41A 0.023(7) 0.018(4) 0.022(8) 0.001(5) 0.015(6) 0.000(5)
C43A 0.040(8) 0.028(6) 0.040(8) 0.008(6) 0.030(6) 0.004(6)
C44A 0.051(8) 0.037(6) 0.057(8) 0.013(7) 0.039(6) -0.002(6)
C45A 0.060(8) 0.024(6) 0.061(8) -0.001(6) 0.055(6) -0.001(6)
C42B 0.047(7) 0.023(6) 0.055(8) -0.011(6) 0.037(6) -0.011(6)
C46B 0.038(8) 0.018(5) 0.036(8) -0.002(6) 0.026(6) -0.002(5)
C41B 0.023(7) 0.018(4) 0.022(8) 0.001(5) 0.015(6) 0.000(5)
C43B 0.040(8) 0.028(6) 0.040(8) 0.008(6) 0.030(6) 0.004(6)
C44B 0.051(8) 0.037(6) 0.057(8) 0.013(7) 0.039(6) -0.002(6)
C45B 0.060(8) 0.024(6) 0.061(8) -0.001(6) 0.055(6) -0.001(6)

loop_
_atom_type_symbol
_atom_type_description
_atom_type_scat_dispersion_real
_atom_type_scat_dispersion_imag
_atom_type_scat_source
C C 0.0033 0.0016 'International Tables Vol C Tables 4.2.6.8 and 6.1.1.4'
H H 0.0000 0.0000 'International Tables Vol C Tables 4.2.6.8 and 6.1.1.4'
N N 0.0061 0.0033 'International Tables Vol C Tables 4.2.6.8 and 6.1.1.4'
O O 0.0106 0.0060 'International Tables Vol C Tables 4.2.6.8 and 6.1.1.4'
Mn Mn 0.3368 0.7283 'International Tables Vol C Tables 4.2.6.8 and 6.1.1.4'
I I -0.4742 1.8119 'International Tables Vol C Tables 4.2.6.8 and 6.1.1.4'
B B 0.0013 0.0007 'International Tables Vol C Tables 4.2.6.8 and 6.1.1.4'

loop_
_geom_angle_atom_site_label_1
_geom_angle_atom_site_label_2
_geom_angle_atom_site_label_3
_geom_angle
_geom_angle_site_symmetry_1
_geom_angle_site_symmetry_3
_geom_angle_publ_flag
O1 Mn1 O2 176.2(2) . . ?
O1 Mn1 N4 90.2(2) . . ?
O2 Mn1 N4 86.1(2) . . ?
O1 Mn1 N1 87.8(2) . . ?
O2 Mn1 N1 92.8(2) . . ?
N4 Mn1 N1 114.2(2) . . ?
O1 Mn1 N3 86.8(2) . . ?
O2 Mn1 N3 93.9(2) . . ?
N4 Mn1 N3 86.1(3) . . ?
N1 Mn1 N3 158.9(3) . . ?
O1 Mn1 N2 94.2(2) . . ?
O2 Mn1 N2 89.6(2) . . ?
N4 Mn1 N2 163.8(3) . . ?
N1 Mn1 N2 81.6(3) . . ?
N3 Mn1 N2 78.6(3) . . ?
C8 O2 Mn1 126.0(4) . . ?
C1 O1 Mn1 127.2(4) . . ?
C14 N4 C22 117.6(6) . . ?
C14 N4 Mn1 122.6(5) . . ?
C22 N4 Mn1 119.8(5) . . ?
C12 C13 C8 121.3(6) . . ?
C12 C13 C14 118.3(6) . . ?
C8 C13 C14 119.6(6) . . ?
N4 C14 C13 125.2(6) . . ?
N4 C14 H14 117.4 . . ?
C13 C14 H14 117.4 . . ?
C1 C6 C5 121.5(7) . . ?
C1 C6 C7 121.4(7) . . ?
C5 C6 C7 116.7(7) . . ?
C7 N1 C15 117.1(7) . . ?
C7 N1 Mn1 123.9(5) . . ?
C15 N1 Mn1 118.2(5) . . ?
O2 C8 C9 120.1(6) . . ?
O2 C8 C13 123.3(6) . . ?
C9 C8 C13 116.5(6) . . ?
C5 C4 C3 121.5(7) . . ?
C5 C4 I1 120.0(6) . . ?
C3 C4 I1 118.5(6) . . ?
N1 C7 C6 125.3(7) . . ?
N1 C7 H7 117.3 . . ?
C6 C7 H7 117.3 . . ?
C26 C25 C24 121.1(8) . . ?
C26 C25 H25 119.5 . . ?
C24 C25 H25 119.5 . . ?
C20 N3 C19 110.4(7) . . ?
C20 N3 Mn1 117.9(5) . . ?
C19 N3 Mn1 107.6(5) . . ?
C20 N3 H3 106.8 . . ?
C19 N3 H3 106.8 . . ?
Mn1 N3 H3 106.8 . . ?
C18 N2 C17 111.2(7) . . ?
C18 N2 Mn1 108.2(5) . . ?
C17 N2 Mn1 117.6(5) . . ?
C18 N2 H2 106.4 . . ?
C17 N2 H2 106.4 . . ?
Mn1 N2 H2 106.4 . . ?
C24 C23 C28 114.8(7) . . ?
C24 C23 B1 123.6(6) . . ?
C28 C23 B1 121.6(6) . . ?
C27 C28 C23 123.3(7) . . ?
C27 C28 H28 118.3 . . ?
C23 C28 H28 118.3 . . ?
C4 C5 C6 119.0(8) . . ?
C4 C5 H5 120.5 . . ?
C6 C5 H5 120.5 . . ?
C11 C12 C13 120.4(6) . . ?
C11 C12 H12 119.8 . . ?
C13 C12 H12 119.8 . . ?
C25 C26 C27 118.8(7) . . ?
C25 C26 H26 120.6 . . ?
C27 C26 H26 120.6 . . ?
C28 C27 C26 119.9(7) . . ?
C28 C27 H27 120.0 . . ?
C26 C27 H27 120.0 . . ?
C4 C3 C2 118.7(7) . . ?
C4 C3 H3A 120.7 . . ?
C2 C3 H3A 120.7 . . ?
C3 C2 C1 123.0(7) . . ?
C3 C2 I2 117.4(5) . . ?
C1 C2 I2 119.5(6) . . ?
N4 C22 C21 109.5(7) . . ?
N4 C22 H22A 109.8 . . ?
C21 C22 H22A 109.8 . . ?
N4 C22 H22B 109.8 . . ?
C21 C22 H22B 109.8 . . ?
H22A C22 H22B 108.2 . . ?
C8 C9 C10 122.1(6) . . ?
C8 C9 I3 119.7(5) . . ?
C10 C9 I3 118.2(5) . . ?
N2 C17 C16 113.6(7) . . ?
N2 C17 H17A 108.9 . . ?
C16 C17 H17A 108.9 . . ?
N2 C17 H17B 108.9 . . ?
C16 C17 H17B 108.9 . . ?
H17A C17 H17B 107.7 . . ?
O1 C1 C6 124.3(6) . . ?
O1 C1 C2 119.5(6) . . ?
C6 C1 C2 116.1(7) . . ?
C18 C19 N3 109.5(7) . . ?
C18 C19 H19A 109.8 . . ?
N3 C19 H19A 109.8 . . ?
C18 C19 H19B 109.8 . . ?
N3 C19 H19B 109.8 . . ?
H19A C19 H19B 108.2 . . ?
C15 C16 C17 114.5(7) . . ?
C15 C16 H16A 108.6 . . ?
C17 C16 H16A 108.6 . . ?
C15 C16 H16B 108.6 . . ?
C17 C16 H16B 108.6 . . ?
H16A C16 H16B 107.6 . . ?
N2 C18 C19 110.3(7) . . ?
N2 C18 H18A 109.6 . . ?
C19 C18 H18A 109.6 . . ?
N2 C18 H18B 109.6 . . ?
C19 C18 H18B 109.6 . . ?
H18A C18 H18B 108.1 . . ?
C20 C21 C22 116.4(7) . . ?
C20 C21 H21A 108.2 . . ?
C22 C21 H21A 108.2 . . ?
C20 C21 H21B 108.2 . . ?
C22 C21 H21B 108.2 . . ?
H21A C21 H21B 107.3 . . ?
N1 C15 C16 109.3(7) . . ?
N1 C15 H15A 109.8 . . ?
C16 C15 H15A 109.8 . . ?
N1 C15 H15B 109.8 . . ?
C16 C15 H15B 109.8 . . ?
H15A C15 H15B 108.3 . . ?
C10 C11 C12 119.4(6) . . ?
C10 C11 I4 119.8(5) . . ?
C12 C11 I4 120.7(5) . . ?
C25 C24 C23 122.0(7) . . ?
C25 C24 H24 119.0 . . ?
C23 C24 H24 119.0 . . ?
N3 C20 C21 112.9(7) . . ?
N3 C20 H20A 109.0 . . ?
C21 C20 H20A 109.0 . . ?
N3 C20 H20B 109.0 . . ?
C21 C20 H20B 109.0 . . ?
H20A C20 H20B 107.8 . . ?
C29B B1 C35B 108.4(18) . . ?
C29B B1 C23 106.0(14) . . ?
C35B B1 C23 113.1(11) . . ?
C23 B1 C41A 105.2(6) . . ?
C29B B1 C41B 122.1(12) . . ?
C35B B1 C41B 101.3(10) . . ?
C23 B1 C41B 106.1(6) . . ?
C23 B1 C29A 105.0(13) . . ?
C41A B1 C29A 109.3(11) . . ?
C23 B1 C35A 108.0(10) . . ?
C41A B1 C35A 122.5(10) . . ?
C29A B1 C35A 105.7(16) . . ?
C11 C10 C9 120.3(6) . . ?
C11 C10 H10 119.9 . . ?
C9 C10 H10 119.9 . . ?
C30A C29A C34A 120.0 . . ?
C30A C29A B1 121.4(16) . . ?
C34A C29A B1 118.5(16) . . ?
C29A C30A C31A 120.0 . . ?
C29A C30A H30A 120.0 . . ?
C31A C30A H30A 120.0 . . ?
C32A C31A C30A 120.0 . . ?
C32A C31A H31A 120.0 . . ?
C30A C31A H31A 120.0 . . ?
C31A C32A C33A 120.0 . . ?
C31A C32A H32A 120.0 . . ?
C33A C32A H32A 120.0 . . ?
C34A C33A C32A 120.0 . . ?
C34A C33A H33A 120.0 . . ?
C32A C33A H33A 120.0 . . ?
C33A C34A C29A 120.0 . . ?
C33A C34A H34A 120.0 . . ?
C29A C34A H34A 120.0 . . ?
C30B C29B C34B 120.0 . . ?
C30B C29B B1 117.5(18) . . ?
C34B C29B B1 122.0(17) . . ?
C31B C30B C29B 120.0 . . ?
C31B C30B H30B 120.0 . . ?
C29B C30B H30B 120.0 . . ?
C32B C31B C30B 120.0 . . ?
C32B C31B H31B 120.0 . . ?
C30B C31B H31B 120.0 . . ?
C31B C32B C33B 120.0 . . ?
C31B C32B H32B 120.0 . . ?
C33B C32B H32B 120.0 . . ?
C34B C33B C32B 120.0 . . ?
C34B C33B H33B 120.0 . . ?
C32B C33B H33B 120.0 . . ?
C33B C34B C29B 120.0 . . ?
C33B C34B H34B 120.0 . . ?
C29B C34B H34B 120.0 . . ?
C36A C35A C40A 120.0 . . ?
C36A C35A B1 128.1(14) . . ?
C40A C35A B1 111.7(14) . . ?
C37A C36A C35A 120.0 . . ?
C37A C36A H36A 120.0 . . ?
C35A C36A H36A 120.0 . . ?
C38A C37A C36A 120.0 . . ?
C38A C37A H37A 120.0 . . ?
C36A C37A H37A 120.0 . . ?
C37A C38A C39A 120.0 . . ?
C37A C38A H38A 120.0 . . ?
C39A C38A H38A 120.0 . . ?
C40A C39A C38A 120.0 . . ?
C40A C39A H39A 120.0 . . ?
C38A C39A H39A 120.0 . . ?
C39A C40A C35A 120.0 . . ?
C39A C40A H40A 120.0 . . ?
C35A C40A H40A 120.0 . . ?
C36B C35B C40B 120.0 . . ?
C36B C35B B1 114.8(15) . . ?
C40B C35B B1 125.0(15) . . ?
C37B C36B C35B 120.0 . . ?
C37B C36B H36B 120.0 . . ?
C35B C36B H36B 120.0 . . ?
C36B C37B C38B 120.0 . . ?
C36B C37B H37B 120.0 . . ?
C38B C37B H37B 120.0 . . ?
C39B C38B C37B 120.0 . . ?
C39B C38B H38B 120.0 . . ?
C37B C38B H38B 120.0 . . ?
C40B C39B C38B 120.0 . . ?
C40B C39B H39B 120.0 . . ?
C38B C39B H39B 120.0 . . ?
C39B C40B C35B 120.0 . . ?
C39B C40B H40B 120.0 . . ?
C35B C40B H40B 120.0 . . ?
C46A C42A C45A 120.0 . . ?
C46A C42A H42A 120.0 . . ?
C45A C42A H42A 120.0 . . ?
C41A C46A C42A 120.0 . . ?
C41A C46A H46A 120.0 . . ?
C42A C46A H46A 120.0 . . ?
C43A C41A C46A 120.0 . . ?
C43A C41A B1 124.4(6) . . ?
C46A C41A B1 115.6(6) . . ?
C41A C43A C44A 120.0 . . ?
C41A C43A H43A 120.0 . . ?
C44A C43A H43A 120.0 . . ?
C45A C44A C43A 120.0 . . ?
C45A C44A H44A 120.0 . . ?
C43A C44A H44A 120.0 . . ?
C44A C45A C42A 120.0 . . ?
C44A C45A H45A 120.0 . . ?
C42A C45A H45A 120.0 . . ?
C46B C42B C45B 120.0 . . ?
C46B C42B H42B 120.0 . . ?
C45B C42B H42B 120.0 . . ?
C42B C46B C41B 120.0 . . ?
C42B C46B H46B 120.0 . . ?
C41B C46B H46B 120.0 . . ?
C46B C41B C43B 120.0 . . ?
C46B C41B B1 123.7(7) . . ?
C43B C41B B1 116.3(7) . . ?
C44B C43B C41B 120.0 . . ?
C44B C43B H43B 120.0 . . ?
C41B C43B H43B 120.0 . . ?
C43B C44B C45B 120.0 . . ?
C43B C44B H44B 120.0 . . ?
C45B C44B H44B 120.0 . . ?
C44B C45B C42B 120.0 . . ?
C44B C45B H45B 120.0 . . ?
C42B C45B H45B 120.0 . . ?

loop_
_geom_bond_atom_site_label_1
_geom_bond_atom_site_label_2
_geom_bond_distance
_geom_bond_site_symmetry_2
_geom_bond_publ_flag
I3 C9 2.095(7) . ?
I2 C2 2.097(8) . ?
I4 C11 2.082(7) . ?
I1 C4 2.103(8) . ?
Mn1 O1 1.877(5) . ?
Mn1 O2 1.882(5) . ?
Mn1 N4 2.071(6) . ?
Mn1 N1 2.104(6) . ?
Mn1 N3 2.216(7) . ?
Mn1 N2 2.245(6) . ?
O2 C8 1.324(8) . ?
O1 C1 1.323(8) . ?
N4 C14 1.274(9) . ?
N4 C22 1.467(9) . ?
C13 C12 1.396(10) . ?
C13 C8 1.429(9) . ?
C13 C14 1.450(10) . ?
C14 H14 0.9500 . ?
C6 C1 1.400(10) . ?
C6 C5 1.409(10) . ?
C6 C7 1.450(10) . ?
N1 C7 1.287(9) . ?
N1 C15 1.473(9) . ?
C8 C9 1.389(9) . ?
C4 C5 1.373(11) . ?
C4 C3 1.381(12) . ?
C7 H7 0.9500 . ?
C25 C26 1.356(11) . ?
C25 C24 1.398(11) . ?
C25 H25 0.9500 . ?
N3 C20 1.490(12) . ?
N3 C19 1.490(11) . ?
N3 H3 1.0000 . ?
N2 C18 1.471(11) . ?
N2 C17 1.472(11) . ?
N2 H2 1.0000 . ?
C23 C24 1.400(10) . ?
C23 C28 1.405(10) . ?
C23 B1 1.710(10) . ?
C28 C27 1.372(10) . ?
C28 H28 0.9500 . ?
C5 H5 0.9500 . ?
C12 C11 1.389(10) . ?
C12 H12 0.9500 . ?
C26 C27 1.396(11) . ?
C26 H26 0.9500 . ?
C27 H27 0.9500 . ?
C3 C2 1.380(11) . ?
C3 H3A 0.9500 . ?
C2 C1 1.408(10) . ?
C22 C21 1.540(13) . ?
C22 H22A 0.9900 . ?
C22 H22B 0.9900 . ?
C9 C10 1.404(10) . ?
C17 C16 1.515(15) . ?
C17 H17A 0.9900 . ?
C17 H17B 0.9900 . ?
C19 C18 1.473(13) . ?
C19 H19A 0.9900 . ?
C19 H19B 0.9900 . ?
C16 C15 1.510(13) . ?
C16 H16A 0.9900 . ?
C16 H16B 0.9900 . ?
C18 H18A 0.9900 . ?
C18 H18B 0.9900 . ?
C21 C20 1.513(13) . ?
C21 H21A 0.9900 . ?
C21 H21B 0.9900 . ?
C15 H15A 0.9900 . ?
C15 H15B 0.9900 . ?
C11 C10 1.386(10) . ?
C24 H24 0.9500 . ?
C20 H20A 0.9900 . ?
C20 H20B 0.9900 . ?
B1 C29B 1.659(6) . ?
B1 C35B 1.659(6) . ?
B1 C41A 1.664(5) . ?
B1 C41B 1.669(5) . ?
B1 C29A 1.668(6) . ?
B1 C35A 1.669(6) . ?
C10 H10 0.9500 . ?
C29A C30A 1.3900 . ?
C29A C34A 1.3900 . ?
C30A C31A 1.3900 . ?
C30A H30A 0.9500 . ?
C31A C32A 1.3900 . ?
C31A H31A 0.9500 . ?
C32A C33A 1.3900 . ?
C32A H32A 0.9500 . ?
C33A C34A 1.3900 . ?
C33A H33A 0.9500 . ?
C34A H34A 0.9500 . ?
C29B C30B 1.3900 . ?
C29B C34B 1.3900 . ?
C30B C31B 1.3900 . ?
C30B H30B 0.9500 . ?
C31B C32B 1.3900 . ?
C31B H31B 0.9500 . ?
C32B C33B 1.3900 . ?
C32B H32B 0.9500 . ?
C33B C34B 1.3900 . ?
C33B H33B 0.9500 . ?
C34B H34B 0.9500 . ?
C35A C36A 1.3900 . ?
C35A C40A 1.3900 . ?
C36A C37A 1.3900 . ?
C36A H36A 0.9500 . ?
C37A C38A 1.3900 . ?
C37A H37A 0.9500 . ?
C38A C39A 1.3900 . ?
C38A H38A 0.9500 . ?
C39A C40A 1.3900 . ?
C39A H39A 0.9500 . ?
C40A H40A 0.9500 . ?
C35B C36B 1.3900 . ?
C35B C40B 1.3900 . ?
C36B C37B 1.3900 . ?
C36B H36B 0.9500 . ?
C37B C38B 1.3900 . ?
C37B H37B 0.9500 . ?
C38B C39B 1.3900 . ?
C38B H38B 0.9500 . ?
C39B C40B 1.3900 . ?
C39B H39B 0.9500 . ?
C40B H40B 0.9500 . ?
C42A C46A 1.3900 . ?
C42A C45A 1.3900 . ?
C42A H42A 0.9500 . ?
C46A C41A 1.3900 . ?
C46A H46A 0.9500 . ?
C41A C43A 1.3900 . ?
C43A C44A 1.3900 . ?
C43A H43A 0.9500 . ?
C44A C45A 1.3900 . ?
C44A H44A 0.9500 . ?
C45A H45A 0.9500 . ?
C42B C46B 1.3900 . ?
C42B C45B 1.3900 . ?
C42B H42B 0.9500 . ?
C46B C41B 1.3900 . ?
C46B H46B 0.9500 . ?
C41B C43B 1.3900 . ?
C43B C44B 1.3900 . ?
C43B H43B 0.9500 . ?
C44B C45B 1.3900 . ?
C44B H44B 0.9500 . ?
C45B H45B 0.9500 . ?

loop_
_geom_torsion_atom_site_label_1
_geom_torsion_atom_site_label_2
_geom_torsion_atom_site_label_3
_geom_torsion_atom_site_label_4
_geom_torsion
_geom_torsion_site_symmetry_1
_geom_torsion_site_symmetry_2
_geom_torsion_site_symmetry_3
_geom_torsion_site_symmetry_4
_geom_torsion_publ_flag
N4 Mn1 O2 C8 42.4(5) . . . . ?
N1 Mn1 O2 C8 -71.7(5) . . . . ?
N3 Mn1 O2 C8 128.3(5) . . . . ?
N2 Mn1 O2 C8 -153.2(5) . . . . ?
N4 Mn1 O1 C1 -79.3(5) . . . . ?
N1 Mn1 O1 C1 35.0(5) . . . . ?
N3 Mn1 O1 C1 -165.4(5) . . . . ?
N2 Mn1 O1 C1 116.3(5) . . . . ?
C22 N4 C14 C13 -164.9(7) . . . . ?
Mn1 N4 C14 C13 14.4(10) . . . . ?
C12 C13 C14 N4 -174.4(7) . . . . ?
C8 C13 C14 N4 15.4(11) . . . . ?
Mn1 O2 C8 C9 155.3(5) . . . . ?
Mn1 O2 C8 C13 -27.8(9) . . . . ?
C12 C13 C8 O2 179.8(7) . . . . ?
C14 C13 C8 O2 -10.4(10) . . . . ?
C12 C13 C8 C9 -3.2(10) . . . . ?
C14 C13 C8 C9 166.6(7) . . . . ?
C15 N1 C7 C6 -169.9(7) . . . . ?
Mn1 N1 C7 C6 -0.2(11) . . . . ?
C1 C6 C7 N1 14.6(12) . . . . ?
C5 C6 C7 N1 -172.1(8) . . . . ?
C24 C23 C28 C27 -1.3(12) . . . . ?
B1 C23 C28 C27 176.8(6) . . . . ?
C3 C4 C5 C6 0.5(11) . . . . ?
I1 C4 C5 C6 177.7(5) . . . . ?
C1 C6 C5 C4 -3.7(11) . . . . ?
C7 C6 C5 C4 -177.0(7) . . . . ?
C8 C13 C12 C11 1.0(11) . . . . ?
C14 C13 C12 C11 -169.0(7) . . . . ?
C24 C25 C26 C27 -1.6(12) . . . . ?
C23 C28 C27 C26 0.7(12) . . . . ?
C25 C26 C27 C28 0.8(12) . . . . ?
C5 C4 C3 C2 1.4(11) . . . . ?
I1 C4 C3 C2 -175.8(5) . . . . ?
C4 C3 C2 C1 -0.3(11) . . . . ?
C4 C3 C2 I2 176.2(6) . . . . ?
C14 N4 C22 C21 112.3(8) . . . . ?
Mn1 N4 C22 C21 -67.1(8) . . . . ?
O2 C8 C9 C10 -179.6(6) . . . . ?
C13 C8 C9 C10 3.3(10) . . . . ?
O2 C8 C9 I3 1.3(9) . . . . ?
C13 C8 C9 I3 -175.8(5) . . . . ?
C18 N2 C17 C16 -175.1(7) . . . . ?
Mn1 N2 C17 C16 59.5(9) . . . . ?
Mn1 O1 C1 C6 -32.3(9) . . . . ?
Mn1 O1 C1 C2 151.1(5) . . . . ?
C5 C6 C1 O1 -172.0(6) . . . . ?
C7 C6 C1 O1 1.0(11) . . . . ?
C5 C6 C1 C2 4.6(10) . . . . ?
C7 C6 C1 C2 177.6(6) . . . . ?
C3 C2 C1 O1 174.1(7) . . . . ?
I2 C2 C1 O1 -2.3(9) . . . . ?
C3 C2 C1 C6 -2.7(11) . . . . ?
I2 C2 C1 C6 -179.1(5) . . . . ?
C20 N3 C19 C18 -174.8(7) . . . . ?
Mn1 N3 C19 C18 -44.9(8) . . . . ?
N2 C17 C16 C15 -63.4(10) . . . . ?
C17 N2 C18 C19 -170.5(7) . . . . ?
Mn1 N2 C18 C19 -40.0(8) . . . . ?
N3 C19 C18 N2 58.2(9) . . . . ?
N4 C22 C21 C20 68.7(10) . . . . ?
C7 N1 C15 C16 96.5(9) . . . . ?
Mn1 N1 C15 C16 -73.8(8) . . . . ?
C17 C16 C15 N1 67.9(9) . . . . ?
C13 C12 C11 C10 1.3(11) . . . . ?
C13 C12 C11 I4 -176.6(5) . . . . ?
C26 C25 C24 C23 0.9(13) . . . . ?
C28 C23 C24 C25 0.5(12) . . . . ?
B1 C23 C24 C25 -177.6(7) . . . . ?
C19 N3 C20 C21 179.2(8) . . . . ?
Mn1 N3 C20 C21 55.1(9) . . . . ?
C22 C21 C20 N3 -64.6(11) . . . . ?
C24 C23 B1 C29B 92.4(15) . . . . ?
C28 C23 B1 C29B -85.5(15) . . . . ?
C24 C23 B1 C35B -26.2(13) . . . . ?
C28 C23 B1 C35B 155.9(11) . . . . ?
C24 C23 B1 C41A -158.0(8) . . . . ?
C28 C23 B1 C41A 24.0(9) . . . . ?
C24 C23 B1 C41B -136.4(8) . . . . ?
C28 C23 B1 C41B 45.6(9) . . . . ?
C24 C23 B1 C29A 86.8(14) . . . . ?
C28 C23 B1 C29A -91.2(14) . . . . ?
C24 C23 B1 C35A -25.7(12) . . . . ?
C28 C23 B1 C35A 156.3(10) . . . . ?
C12 C11 C10 C9 -1.3(11) . . . . ?
I4 C11 C10 C9 176.7(5) . . . . ?
C8 C9 C10 C11 -1.1(11) . . . . ?
I3 C9 C10 C11 177.9(5) . . . . ?
C23 B1 C29A C30A 145.9(17) . . . . ?
C41A B1 C29A C30A 34(2) . . . . ?
C35A B1 C29A C30A -100(2) . . . . ?
C23 B1 C29A C34A -38.9(17) . . . . ?
C41A B1 C29A C34A -151.3(12) . . . . ?
C35A B1 C29A C34A 75.1(19) . . . . ?
C34A C29A C30A C31A 0.0 . . . . ?
B1 C29A C30A C31A 175(3) . . . . ?
C29A C30A C31A C32A 0.0 . . . . ?
C30A C31A C32A C33A 0.0 . . . . ?
C31A C32A C33A C34A 0.0 . . . . ?
C32A C33A C34A C29A 0.0 . . . . ?
C30A C29A C34A C33A 0.0 . . . . ?
B1 C29A C34A C33A -175(3) . . . . ?
C35B B1 C29B C30B -98(2) . . . . ?
C23 B1 C29B C30B 140.4(16) . . . . ?
C41B B1 C29B C30B 19(3) . . . . ?
C35B B1 C29B C34B 74(2) . . . . ?
C23 B1 C29B C34B -47(2) . . . . ?
C41B B1 C29B C34B -168.8(12) . . . . ?
C34B C29B C30B C31B 0.0 . . . . ?
B1 C29B C30B C31B 172(3) . . . . ?
C29B C30B C31B C32B 0.0 . . . . ?
C30B C31B C32B C33B 0.0 . . . . ?
C31B C32B C33B C34B 0.0 . . . . ?
C32B C33B C34B C29B 0.0 . . . . ?
C30B C29B C34B C33B 0.0 . . . . ?
B1 C29B C34B C33B -172(3) . . . . ?
C23 B1 C35A C36A -33.8(18) . . . . ?
C41A B1 C35A C36A 88.4(19) . . . . ?
C29A B1 C35A C36A -145.8(18) . . . . ?
C23 B1 C35A C40A 150.9(8) . . . . ?
C41A B1 C35A C40A -86.9(13) . . . . ?
C29A B1 C35A C40A 38.9(15) . . . . ?
C40A C35A C36A C37A 0.0 . . . . ?
B1 C35A C36A C37A -174.9(19) . . . . ?
C35A C36A C37A C38A 0.0 . . . . ?
C36A C37A C38A C39A 0.0 . . . . ?
C37A C38A C39A C40A 0.0 . . . . ?
C38A C39A C40A C35A 0.0 . . . . ?
C36A C35A C40A C39A 0.0 . . . . ?
B1 C35A C40A C39A 175.7(16) . . . . ?
C29B B1 C35B C36B -165.3(16) . . . . ?
C23 B1 C35B C36B -48.1(17) . . . . ?
C41B B1 C35B C36B 65.1(16) . . . . ?
C29B B1 C35B C40B 19.5(18) . . . . ?
C23 B1 C35B C40B 136.7(11) . . . . ?
C41B B1 C35B C40B -110.2(12) . . . . ?
C40B C35B C36B C37B 0.0 . . . . ?
B1 C35B C36B C37B -175.5(18) . . . . ?
C35B C36B C37B C38B 0.0 . . . . ?
C36B C37B C38B C39B 0.0 . . . . ?
C37B C38B C39B C40B 0.0 . . . . ?
C38B C39B C40B C35B 0.0 . . . . ?
C36B C35B C40B C39B 0.0 . . . . ?
B1 C35B C40B C39B 175.0(19) . . . . ?
C45A C42A C46A C41A 0.0 . . . . ?
C42A C46A C41A C43A 0.0 . . . . ?
C42A C46A C41A B1 -178.5(9) . . . . ?
C23 B1 C41A C43A -84.1(8) . . . . ?
C29A B1 C41A C43A 28.2(17) . . . . ?
C35A B1 C41A C43A 152.4(12) . . . . ?
C23 B1 C41A C46A 94.3(7) . . . . ?
C29A B1 C41A C46A -153.5(15) . . . . ?
C35A B1 C41A C46A -29.2(14) . . . . ?
C46A C41A C43A C44A 0.0 . . . . ?
B1 C41A C43A C44A 178.3(10) . . . . ?
C41A C43A C44A C45A 0.0 . . . . ?
C43A C44A C45A C42A 0.0 . . . . ?
C46A C42A C45A C44A 0.0 . . . . ?
C45B C42B C46B C41B 0.0 . . . . ?
C42B C46B C41B C43B 0.0 . . . . ?
C42B C46B C41B B1 -179.9(11) . . . . ?
C29B B1 C41B C46B -148.5(19) . . . . ?
C35B B1 C41B C46B -28.1(13) . . . . ?
C23 B1 C41B C46B 90.2(8) . . . . ?
C29B B1 C41B C43B 32(2) . . . . ?
C35B B1 C41B C43B 152.0(12) . . . . ?
C23 B1 C41B C43B -89.7(7) . . . . ?
C46B C41B C43B C44B 0.0 . . . . ?
B1 C41B C43B C44B 179.9(10) . . . . ?
C41B C43B C44B C45B 0.0 . . . . ?
C43B C44B C45B C42B 0.0 . . . . ?
C46B C42B C45B C44B 0.0 . . . . ?
